data_4306644
loop_
_publ_author_name
'Saba Javed'
'David M. Hoffman'

_publ_section_title
;
Synthesis of Zinc Hydrazonide Complexes
;
_journal_name_full 'Inorganic Chemistry'
_journal_page_first 11984
_journal_page_last 11992
_journal_paper_doi 10.1021/ic801451v
_journal_volume 47
_journal_year 2008
_chemical_formula_sum 'C20 H44 N8 Zn2'
_chemical_formula_weight 527.37
_chemical_name_systematic
; 
 ? 
;
_space_group_IT_number 4
_symmetry_cell_setting monoclinic
_symmetry_space_group_name_Hall 'P 2yb'
_symmetry_space_group_name_H-M 'P 1 21 1'
_atom_sites_solution_hydrogens geom
_atom_sites_solution_primary direct
_atom_sites_solution_secondary difmap
_audit_creation_method SHELXL-97
_cell_angle_alpha 90.00
_cell_angle_beta 100.342(1)
_cell_angle_gamma 90.00
_cell_formula_units_Z 2
_cell_length_a 11.0006(5)
_cell_length_b 8.8851(4)
_cell_length_c 14.2221(7)
_cell_measurement_reflns_used 5497
_cell_measurement_temperature 223(2)
_cell_measurement_theta_max 24.44
_cell_measurement_theta_min 1.88
_cell_volume 1367.50(11)
_computing_cell_refinement 'SAINT v7.12A (Bruker-Nonius, 2004)'
_computing_data_collection 'APEX2 v1.0-27 (Bruker-Nonius, 2005)'
_computing_data_reduction 'SAINT v7.12A (Bruker-Nonius, 2004)'
_computing_structure_refinement 'SHELXL v6.12 (G.M. Sheldrick, 2001)'
_computing_structure_solution 'SHELXS v6.12 (G.M. Sheldrick, 2001)'
_diffrn_ambient_temperature 223(2)
_diffrn_detector_area_resol_mean 4K
_diffrn_measured_fraction_theta_full 0.997
_diffrn_measured_fraction_theta_max 0.997
_diffrn_measurement_device_type 'Bruker-Nonius APEX II CCD'
_diffrn_measurement_method CCD
_diffrn_radiation_monochromator graphite
_diffrn_radiation_source 'fine-focus sealed tube'
_diffrn_radiation_type MoK\a
_diffrn_radiation_wavelength 0.71073
_diffrn_reflns_av_R_equivalents 0.0167
_diffrn_reflns_av_sigmaI/netI 0.0179
_diffrn_reflns_limit_h_max 12
_diffrn_reflns_limit_h_min -12
_diffrn_reflns_limit_k_max 10
_diffrn_reflns_limit_k_min -10
_diffrn_reflns_limit_l_max 16
_diffrn_reflns_limit_l_min 0
_diffrn_reflns_number 6699
_diffrn_reflns_theta_full 24.44
_diffrn_reflns_theta_max 24.44
_diffrn_reflns_theta_min 1.88
_diffrn_standards_decay_% 0.0
_exptl_absorpt_coefficient_mu 1.775
_exptl_absorpt_correction_T_max 0.9706
_exptl_absorpt_correction_T_min 0.7951
_exptl_absorpt_correction_type empirical
_exptl_crystal_colour Colorless
_exptl_crystal_density_diffrn 1.281
_exptl_crystal_density_method 'not measured'
_exptl_crystal_description 'flat column'
_exptl_crystal_F_000 560
_exptl_crystal_size_max 0.40
_exptl_crystal_size_mid 0.20
_exptl_crystal_size_min 0.08
_refine_diff_density_max 0.182
_refine_diff_density_min -0.171
_refine_diff_density_rms 0.032
_refine_ls_abs_structure_details 'Flack H D (1983), Acta Cryst. A39, 876-881'
_refine_ls_abs_structure_Flack 0.044(7)
_refine_ls_extinction_method none
_refine_ls_goodness_of_fit_ref 1.028
_refine_ls_hydrogen_treatment noref
_refine_ls_matrix_type full
_refine_ls_number_parameters 275
_refine_ls_number_reflns 4392
_refine_ls_number_restraints 1
_refine_ls_restrained_S_all 1.028
_refine_ls_R_factor_all 0.0192
_refine_ls_R_factor_gt 0.0180
_refine_ls_shift/su_max 0.008
_refine_ls_shift/su_mean 0.001
_refine_ls_structure_factor_coef Fsqd
_refine_ls_weighting_details 'calc w=1/[\s^2^(Fo^2^)+(0.0326P)^2^+0.0000P] where P=(Fo^2^+2Fc^2^)/3'
_refine_ls_weighting_scheme calc
_refine_ls_wR_factor_gt 0.0470
_refine_ls_wR_factor_ref 0.0476
_reflns_number_gt 4134
_reflns_number_total 4400
_reflns_threshold_expression >4sigma(I)
_cod_data_source_file ic801451v_si_001_5.cif
_cod_data_source_block k1074[Zn(CH2C(Me)=NNMe2)2]2
_cod_depositor_comments
;
The following automatic conversions were performed:
'_symmetry_cell_setting' value 'Monoclinic' changed to 'monoclinic'
according to '/home/saulius/struct/CIF-dictionaries/cif_core.dic'
dictionary named 'cif_core.dic' version 2.4.1 from
2010-06-29.

'_exptl_absorpt_correction_type' value 'Empirical' changed to
'empirical' according to
'/home/saulius/struct/CIF-dictionaries/cif_core.dic' dictionary named
'cif_core.dic' version 2.4.1 from 2010-06-29.

Automatic conversion script
Id: cif_fix_enum 1527 2010-12-29 10:47:43Z saulius 
;
_cod_database_code 4306644

loop_
_symmetry_equiv_pos_as_xyz
'x, y, z'
'-x, y+1/2, -z'

loop_
_atom_site_label
_atom_site_type_symbol
_atom_site_fract_x
_atom_site_fract_y
_atom_site_fract_z
_atom_site_U_iso_or_equiv
_atom_site_adp_type
_atom_site_occupancy
_atom_site_symmetry_multiplicity
_atom_site_calc_flag
_atom_site_refinement_flags
_atom_site_disorder_assembly
_atom_site_disorder_group
Zn1 Zn 0.33485(2) 0.46255(3) 0.179478(18) 0.03366(7) Uani 1 1 d . . .
Zn2 Zn 0.70263(2) 0.52852(2) 0.301537(16) 0.02940(7) Uani 1 1 d . . .
N1 N 0.39226(16) 0.4225(2) 0.32447(13) 0.0361(4) Uani 1 1 d . . .
N2 N 0.34522(19) 0.2947(3) 0.37115(14) 0.0474(5) Uani 1 1 d . . .
N3 N 0.16068(17) 0.6759(2) 0.06676(14) 0.0390(5) Uani 1 1 d . . .
N4 N 0.25450(16) 0.6943(2) 0.15299(14) 0.0369(4) Uani 1 1 d . . .
N5 N 0.65174(16) 0.33165(19) 0.22732(12) 0.0289(4) Uani 1 1 d . . .
N6 N 0.70966(18) 0.1871(2) 0.25567(13) 0.0372(4) Uani 1 1 d . . .
N7 N 0.86951(16) 0.7755(2) 0.26695(13) 0.0358(4) Uani 1 1 d . . .
N8 N 0.77256(16) 0.6902(2) 0.20430(12) 0.0306(4) Uani 1 1 d . . .
C1 C 0.5443(2) 0.6183(3) 0.34105(16) 0.0377(5) Uani 1 1 d . . .
H1A H 0.5664 0.6959 0.3901 0.045 Uiso 1 1 calc R . .
H1B H 0.4910 0.6637 0.2857 0.045 Uiso 1 1 calc R . .
C2 C 0.4818(2) 0.4955(3) 0.37779(15) 0.0374(6) Uani 1 1 d . . .
C3 C 0.5289(3) 0.4514(4) 0.48128(17) 0.0598(7) Uani 1 1 d . . .
H3A H 0.5295 0.3426 0.4869 0.090 Uiso 1 1 calc R . .
H3B H 0.4751 0.4937 0.5215 0.090 Uiso 1 1 calc R . .
H3C H 0.6121 0.4897 0.5014 0.090 Uiso 1 1 calc R . .
C4 C 0.2280(3) 0.3374(4) 0.3984(3) 0.0817(10) Uani 1 1 d . . .
H4A H 0.2410 0.4226 0.4416 0.123 Uiso 1 1 calc R . .
H4B H 0.1959 0.2532 0.4299 0.123 Uiso 1 1 calc R . .
H4C H 0.1691 0.3646 0.3416 0.123 Uiso 1 1 calc R . .
C5 C 0.3292(3) 0.1683(3) 0.30595(19) 0.0575(7) Uani 1 1 d . . .
H5A H 0.4081 0.1425 0.2888 0.086 Uiso 1 1 calc R . .
H5B H 0.2709 0.1950 0.2488 0.086 Uiso 1 1 calc R . .
H5C H 0.2979 0.0827 0.3366 0.086 Uiso 1 1 calc R . .
C6 C 0.1585(2) 0.4130(3) 0.1194(2) 0.0477(7) Uani 1 1 d . . .
H6A H 0.1544 0.3180 0.0840 0.057 Uiso 1 1 calc R . .
H6B H 0.1062 0.4051 0.1682 0.057 Uiso 1 1 calc R . .
C7 C 0.11970(18) 0.5400(3) 0.05465(16) 0.0374(5) Uani 1 1 d . . .
C8 C 0.0280(2) 0.5132(3) -0.03558(16) 0.0446(6) Uani 1 1 d . . .
H8A H 0.0057 0.6085 -0.0672 0.067 Uiso 1 1 calc R . .
H8B H -0.0453 0.4657 -0.0201 0.067 Uiso 1 1 calc R . .
H8C H 0.0645 0.4481 -0.0777 0.067 Uiso 1 1 calc R . .
C9 C 0.1915(2) 0.7378(3) 0.23234(18) 0.0503(7) Uani 1 1 d . . .
H9A H 0.1570 0.8380 0.2208 0.075 Uiso 1 1 calc R . .
H9B H 0.2504 0.7371 0.2919 0.075 Uiso 1 1 calc R . .
H9C H 0.1256 0.6668 0.2364 0.075 Uiso 1 1 calc R . .
C10 C 0.3325(2) 0.8210(3) 0.1317(2) 0.0489(7) Uani 1 1 d . . .
H10A H 0.2832 0.9121 0.1224 0.073 Uiso 1 1 calc R . .
H10B H 0.3647 0.7990 0.0740 0.073 Uiso 1 1 calc R . .
H10C H 0.4005 0.8350 0.1846 0.073 Uiso 1 1 calc R . .
C11 C 0.49083(18) 0.4515(3) 0.11672(14) 0.0305(4) Uani 1 1 d . . .
H11A H 0.4667 0.4432 0.0472 0.037 Uiso 1 1 calc R . .
H11B H 0.5406 0.5429 0.1313 0.037 Uiso 1 1 calc R . .
C12 C 0.5611(2) 0.3218(2) 0.15419(14) 0.0293(5) Uani 1 1 d . . .
C13 C 0.5247(2) 0.1724(3) 0.10704(16) 0.0424(6) Uani 1 1 d . . .
H13A H 0.5193 0.0973 0.1557 0.064 Uiso 1 1 calc R . .
H13B H 0.5862 0.1417 0.0699 0.064 Uiso 1 1 calc R . .
H13C H 0.4450 0.1820 0.0653 0.064 Uiso 1 1 calc R . .
C14 C 0.8297(2) 0.1818(3) 0.2251(2) 0.0540(7) Uani 1 1 d . . .
H14A H 0.8181 0.1935 0.1563 0.081 Uiso 1 1 calc R . .
H14B H 0.8690 0.0858 0.2432 0.081 Uiso 1 1 calc R . .
H14C H 0.8816 0.2625 0.2557 0.081 Uiso 1 1 calc R . .
C15 C 0.7224(3) 0.1717(3) 0.35898(17) 0.0550(7) Uani 1 1 d . . .
H15A H 0.6414 0.1764 0.3768 0.083 Uiso 1 1 calc R . .
H15B H 0.7736 0.2526 0.3901 0.083 Uiso 1 1 calc R . .
H15C H 0.7606 0.0757 0.3788 0.083 Uiso 1 1 calc R . .
C16 C 0.8800(2) 0.5522(3) 0.36959(17) 0.0436(6) Uani 1 1 d . . .
H16A H 0.8862 0.5418 0.4389 0.052 Uiso 1 1 calc R . .
H16B H 0.9336 0.4772 0.3472 0.052 Uiso 1 1 calc R . .
C17 C 0.9136(2) 0.7056(3) 0.34427(16) 0.0357(5) Uani 1 1 d . . .
C18 C 1.0068(2) 0.7941(3) 0.41306(18) 0.0533(7) Uani 1 1 d . . .
H18A H 1.0200 0.8911 0.3852 0.080 Uiso 1 1 calc R . .
H18B H 1.0843 0.7392 0.4260 0.080 Uiso 1 1 calc R . .
H18C H 0.9763 0.8090 0.4723 0.080 Uiso 1 1 calc R . .
C19 C 0.8303(2) 0.6086(3) 0.13359(16) 0.0402(5) Uani 1 1 d . . .
H19A H 0.8603 0.6803 0.0916 0.060 Uiso 1 1 calc R . .
H19B H 0.7697 0.5429 0.0961 0.060 Uiso 1 1 calc R . .
H19C H 0.8988 0.5490 0.1664 0.060 Uiso 1 1 calc R . .
C20 C 0.6888(2) 0.8062(3) 0.15522(17) 0.0395(6) Uani 1 1 d . . .
H20A H 0.7325 0.8672 0.1155 0.059 Uiso 1 1 calc R . .
H20B H 0.6601 0.8696 0.2023 0.059 Uiso 1 1 calc R . .
H20C H 0.6186 0.7582 0.1155 0.059 Uiso 1 1 calc R . .

loop_
_atom_site_aniso_label
_atom_site_aniso_U_11
_atom_site_aniso_U_22
_atom_site_aniso_U_33
_atom_site_aniso_U_23
_atom_site_aniso_U_13
_atom_site_aniso_U_12
Zn1 0.02667(13) 0.02895(13) 0.04359(15) 0.00196(11) 0.00151(11) -0.00158(10)
Zn2 0.02804(12) 0.02787(13) 0.03068(12) -0.00025(10) 0.00090(10) -0.00163(10)
N1 0.0338(10) 0.0390(12) 0.0371(10) 0.0004(8) 0.0102(8) -0.0046(8)
N2 0.0464(12) 0.0538(14) 0.0434(11) 0.0084(10) 0.0116(10) -0.0120(10)
N3 0.0280(10) 0.0351(11) 0.0511(12) -0.0012(9) -0.0004(9) 0.0059(8)
N4 0.0243(9) 0.0324(10) 0.0521(12) -0.0035(9) 0.0021(8) -0.0015(8)
N5 0.0326(10) 0.0230(9) 0.0293(9) 0.0006(7) 0.0005(8) 0.0032(7)
N6 0.0397(11) 0.0237(9) 0.0452(11) 0.0036(9) -0.0007(9) 0.0078(8)
N7 0.0264(9) 0.0333(11) 0.0461(12) -0.0062(9) 0.0017(8) -0.0075(8)
N8 0.0276(9) 0.0279(9) 0.0343(10) -0.0004(8) 0.0001(8) -0.0035(7)
C1 0.0391(12) 0.0362(13) 0.0388(12) -0.0129(10) 0.0099(10) -0.0005(10)
C2 0.0386(12) 0.0419(16) 0.0347(11) -0.0089(9) 0.0145(10) 0.0020(10)
C3 0.0763(18) 0.0755(19) 0.0291(12) -0.0083(14) 0.0129(12) -0.0151(17)
C4 0.073(2) 0.091(3) 0.094(3) 0.011(2) 0.049(2) -0.013(2)
C5 0.0722(19) 0.0437(16) 0.0518(16) 0.0116(13) -0.0016(14) -0.0103(14)
C6 0.0336(13) 0.0385(14) 0.0658(17) 0.0033(12) -0.0049(12) -0.0115(10)
C7 0.0217(10) 0.0385(12) 0.0516(13) -0.0033(12) 0.0049(9) 0.0024(11)
C8 0.0343(11) 0.0457(15) 0.0517(14) -0.0055(12) 0.0018(10) 0.0032(11)
C9 0.0389(14) 0.0514(16) 0.0601(17) -0.0133(13) 0.0074(12) 0.0064(12)
C10 0.0405(14) 0.0306(13) 0.0722(19) 0.0009(13) 0.0010(13) -0.0025(11)
C11 0.0357(11) 0.0277(11) 0.0267(10) -0.0003(10) 0.0018(9) -0.0009(10)
C12 0.0365(12) 0.0262(11) 0.0260(11) -0.0029(9) 0.0081(9) -0.0009(9)
C13 0.0541(15) 0.0329(13) 0.0365(13) -0.0070(10) -0.0017(11) 0.0012(11)
C14 0.0471(16) 0.0360(14) 0.0791(19) -0.0031(14) 0.0118(13) 0.0151(12)
C15 0.0661(18) 0.0453(15) 0.0492(15) 0.0163(13) -0.0016(14) 0.0048(14)
C16 0.0360(12) 0.0463(15) 0.0419(13) 0.0014(11) -0.0105(10) -0.0015(11)
C17 0.0247(11) 0.0406(13) 0.0406(13) -0.0086(11) 0.0030(9) -0.0018(9)
C18 0.0469(15) 0.0598(18) 0.0482(15) -0.0116(13) -0.0045(12) -0.0136(13)
C19 0.0402(13) 0.0436(14) 0.0373(13) -0.0049(11) 0.0085(10) -0.0037(11)
C20 0.0318(12) 0.0292(12) 0.0546(15) 0.0085(11) 0.0000(11) -0.0037(9)

loop_
_atom_type_symbol
_atom_type_description
_atom_type_scat_dispersion_real
_atom_type_scat_dispersion_imag
_atom_type_scat_source
C C 0.0033 0.0016 'International Tables Vol C Tables 4.2.6.8 and 6.1.1.4'
H H 0.0000 0.0000 'International Tables Vol C Tables 4.2.6.8 and 6.1.1.4'
N N 0.0061 0.0033 'International Tables Vol C Tables 4.2.6.8 and 6.1.1.4'
Zn Zn 0.2839 1.4301 'International Tables Vol C Tables 4.2.6.8 and 6.1.1.4'

loop_
_geom_angle_atom_site_label_1
_geom_angle_atom_site_label_2
_geom_angle_atom_site_label_3
_geom_angle
_geom_angle_site_symmetry_1
_geom_angle_site_symmetry_3
_geom_angle_publ_flag
C6 Zn1 C11 127.81(10) . . ?
C6 Zn1 N1 118.66(10) . . ?
C11 Zn1 N1 106.96(7) . . ?
C6 Zn1 N4 79.04(8) . . ?
C11 Zn1 N4 107.59(8) . . ?
N1 Zn1 N4 111.36(7) . . ?
C16 Zn2 N5 118.74(9) . . ?
C16 Zn2 C1 127.68(9) . . ?
N5 Zn2 C1 107.39(8) . . ?
C16 Zn2 N8 79.58(8) . . ?
N5 Zn2 N8 108.72(7) . . ?
C1 Zn2 N8 108.64(8) . . ?
C2 N1 N2 114.60(18) . . ?
C2 N1 Zn1 123.78(15) . . ?
N2 N1 Zn1 121.12(13) . . ?
C5 N2 N1 108.99(18) . . ?
C5 N2 C4 111.0(2) . . ?
N1 N2 C4 108.7(2) . . ?
C7 N3 N4 113.18(19) . . ?
N3 N4 C9 108.19(17) . . ?
N3 N4 C10 105.12(18) . . ?
C9 N4 C10 109.0(2) . . ?
N3 N4 Zn1 103.62(12) . . ?
C9 N4 Zn1 109.64(15) . . ?
C10 N4 Zn1 120.46(14) . . ?
C12 N5 N6 113.18(16) . . ?
C12 N5 Zn2 124.09(14) . . ?
N6 N5 Zn2 122.63(12) . . ?
C15 N6 N5 108.66(18) . . ?
C15 N6 C14 111.6(2) . . ?
N5 N6 C14 108.64(19) . . ?
C17 N7 N8 113.08(18) . . ?
N7 N8 C20 104.50(16) . . ?
N7 N8 C19 108.21(16) . . ?
C20 N8 C19 109.30(17) . . ?
N7 N8 Zn2 104.48(11) . . ?
C20 N8 Zn2 119.33(14) . . ?
C19 N8 Zn2 110.28(15) . . ?
C2 C1 Zn2 106.53(15) . . ?
N1 C2 C1 121.8(2) . . ?
N1 C2 C3 121.7(2) . . ?
C1 C2 C3 116.5(2) . . ?
C7 C6 Zn1 104.24(15) . . ?
N3 C7 C6 125.4(2) . . ?
N3 C7 C8 115.3(2) . . ?
C6 C7 C8 119.2(2) . . ?
C12 C11 Zn1 108.07(15) . . ?
N5 C12 C11 121.59(18) . . ?
N5 C12 C13 121.07(19) . . ?
C11 C12 C13 117.32(18) . . ?
C17 C16 Zn2 103.97(15) . . ?
N7 C17 C16 125.9(2) . . ?
N7 C17 C18 114.4(2) . . ?
C16 C17 C18 119.7(2) . . ?

loop_
_geom_bond_atom_site_label_1
_geom_bond_atom_site_label_2
_geom_bond_distance
_geom_bond_site_symmetry_2
_geom_bond_publ_flag
Zn1 C6 2.023(2) . ?
Zn1 C11 2.074(2) . ?
Zn1 N1 2.0761(18) . ?
Zn1 N4 2.2455(19) . ?
Zn2 C16 2.027(2) . ?
Zn2 N5 2.0676(17) . ?
Zn2 C1 2.083(2) . ?
Zn2 N8 2.2245(18) . ?
N1 C2 1.303(3) . ?
N1 N2 1.456(3) . ?
N2 C5 1.447(3) . ?
N2 C4 1.462(4) . ?
N3 C7 1.289(3) . ?
N3 N4 1.463(3) . ?
N4 C9 1.478(3) . ?
N4 C10 1.480(3) . ?
N5 C12 1.308(3) . ?
N5 N6 1.458(2) . ?
N6 C15 1.457(3) . ?
N6 C14 1.463(3) . ?
N7 C17 1.280(3) . ?
N7 N8 1.471(2) . ?
N8 C20 1.473(3) . ?
N8 C19 1.473(3) . ?
C1 C2 1.437(3) . ?
C2 C3 1.521(3) . ?
C6 C7 1.471(3) . ?
C7 C8 1.502(3) . ?
C11 C12 1.436(3) . ?
C12 C13 1.509(3) . ?
C16 C17 1.473(3) . ?
C17 C18 1.506(3) . ?

loop_
_geom_torsion_atom_site_label_1
_geom_torsion_atom_site_label_2
_geom_torsion_atom_site_label_3
_geom_torsion_atom_site_label_4
_geom_torsion
_geom_torsion_site_symmetry_1
_geom_torsion_site_symmetry_2
_geom_torsion_site_symmetry_3
_geom_torsion_site_symmetry_4
_geom_torsion_publ_flag
C6 Zn1 N1 C2 -153.89(18) . . . . ?
C11 Zn1 N1 C2 52.3(2) . . . . ?
N4 Zn1 N1 C2 -64.97(19) . . . . ?
C6 Zn1 N1 N2 34.72(19) . . . . ?
C11 Zn1 N1 N2 -119.06(16) . . . . ?
N4 Zn1 N1 N2 123.64(16) . . . . ?
C2 N1 N2 C5 -135.8(2) . . . . ?
Zn1 N1 N2 C5 36.3(2) . . . . ?
C2 N1 N2 C4 103.0(3) . . . . ?
Zn1 N1 N2 C4 -84.8(2) . . . . ?
C7 N3 N4 C9 -91.5(2) . . . . ?
C7 N3 N4 C10 152.1(2) . . . . ?
C7 N3 N4 Zn1 24.8(2) . . . . ?
C6 Zn1 N4 N3 -31.68(14) . . . . ?
C11 Zn1 N4 N3 94.74(13) . . . . ?
N1 Zn1 N4 N3 -148.35(12) . . . . ?
C6 Zn1 N4 C9 83.63(16) . . . . ?
C11 Zn1 N4 C9 -149.95(14) . . . . ?
N1 Zn1 N4 C9 -33.04(16) . . . . ?
C6 Zn1 N4 C10 -148.7(2) . . . . ?
C11 Zn1 N4 C10 -22.2(2) . . . . ?
N1 Zn1 N4 C10 94.66(19) . . . . ?
C16 Zn2 N5 C12 -153.14(17) . . . . ?
C1 Zn2 N5 C12 52.40(19) . . . . ?
N8 Zn2 N5 C12 -64.98(18) . . . . ?
C16 Zn2 N5 N6 30.68(19) . . . . ?
C1 Zn2 N5 N6 -123.78(17) . . . . ?
N8 Zn2 N5 N6 118.84(16) . . . . ?
C12 N5 N6 C15 -132.7(2) . . . . ?
Zn2 N5 N6 C15 43.8(2) . . . . ?
C12 N5 N6 C14 105.7(2) . . . . ?
Zn2 N5 N6 C14 -77.7(2) . . . . ?
C17 N7 N8 C20 148.20(19) . . . . ?
C17 N7 N8 C19 -95.4(2) . . . . ?
C17 N7 N8 Zn2 22.1(2) . . . . ?
C16 Zn2 N8 N7 -29.56(14) . . . . ?
N5 Zn2 N8 N7 -146.55(12) . . . . ?
C1 Zn2 N8 N7 96.87(13) . . . . ?
C16 Zn2 N8 C20 -145.77(17) . . . . ?
N5 Zn2 N8 C20 97.24(15) . . . . ?
C1 Zn2 N8 C20 -19.34(17) . . . . ?
C16 Zn2 N8 C19 86.51(15) . . . . ?
N5 Zn2 N8 C19 -30.48(14) . . . . ?
C1 Zn2 N8 C19 -147.06(13) . . . . ?
C16 Zn2 C1 C2 -106.32(17) . . . . ?
N5 Zn2 C1 C2 45.14(17) . . . . ?
N8 Zn2 C1 C2 162.57(14) . . . . ?
N2 N1 C2 C1 175.87(19) . . . . ?
Zn1 N1 C2 C1 4.0(3) . . . . ?
N2 N1 C2 C3 -1.9(3) . . . . ?
Zn1 N1 C2 C3 -173.76(18) . . . . ?
Zn2 C1 C2 N1 -95.9(2) . . . . ?
Zn2 C1 C2 C3 81.9(2) . . . . ?
C11 Zn1 C6 C7 -73.7(2) . . . . ?
N1 Zn1 C6 C7 138.61(15) . . . . ?
N4 Zn1 C6 C7 30.13(16) . . . . ?
N4 N3 C7 C6 1.0(3) . . . . ?
N4 N3 C7 C8 -176.90(18) . . . . ?
Zn1 C6 C7 N3 -29.3(3) . . . . ?
Zn1 C6 C7 C8 148.48(17) . . . . ?
C6 Zn1 C11 C12 -105.71(15) . . . . ?
N1 Zn1 C11 C12 44.91(16) . . . . ?
N4 Zn1 C11 C12 164.65(13) . . . . ?
N6 N5 C12 C11 178.75(19) . . . . ?
Zn2 N5 C12 C11 2.2(3) . . . . ?
N6 N5 C12 C13 0.0(3) . . . . ?
Zn2 N5 C12 C13 -176.49(16) . . . . ?
Zn1 C11 C12 N5 -94.5(2) . . . . ?
Zn1 C11 C12 C13 84.3(2) . . . . ?
N5 Zn2 C16 C17 134.69(15) . . . . ?
C1 Zn2 C16 C17 -76.63(19) . . . . ?
N8 Zn2 C16 C17 28.95(15) . . . . ?
N8 N7 C17 C16 3.5(3) . . . . ?
N8 N7 C17 C18 -176.02(19) . . . . ?
Zn2 C16 C17 N7 -29.5(3) . . . . ?
Zn2 C16 C17 C18 149.98(19) . . . . ?
